data_4318549
loop_
_publ_author_name
'Robert T. Stibrany'
'Ronald Fikar'
'Mark Brader'
'Marc N. Potenza'
'Joseph A. Potenza'
'Harvey J. Schugar'

_publ_section_title
;
 Charge-Transfer Spectra of Structurally Characterized Mixed-Valence
 Thiolate-Bridged Cu(I)/Cu(II) Cluster Complexes
;
_journal_name_full 'Inorganic Chemistry'
_journal_page_first 5203
_journal_page_last 5215
_journal_paper_doi 10.1021/ic020156v
_journal_volume 41
_journal_year 2002
_chemical_formula_sum 'C52 H84 Cl2 Cu5 N6.5 O4 S6'
_chemical_formula_weight 1445.22
_chemical_name_common R,R-7Cl.solvate
_chemical_name_systematic
;
  ?
;
_space_group_IT_number 198
_symmetry_cell_setting cubic
_symmetry_space_group_name_Hall 'P 2ac 2ab 3'
_symmetry_space_group_name_H-M 'P 21 3'
_atom_sites_solution_hydrogens geom
_atom_sites_solution_primary direct
_atom_sites_solution_secondary difmap
_audit_creation_method SHELXL-97
_cell_angle_alpha 90.00
_cell_angle_beta 90.00
_cell_angle_gamma 90.00
_cell_formula_units_Z 4
_cell_length_a 19.312(2)
_cell_length_b 19.312(2)
_cell_length_c 19.312(2)
_cell_measurement_reflns_used 25
_cell_measurement_temperature 293(2)
_cell_measurement_theta_max 18
_cell_measurement_theta_min 12
_cell_volume 7202.5(13)
_computing_cell_refinement 'CAD4 (Enraf Nonius, 1985'
_computing_data_collection 'CAD4 (Enraf Nonius, 1985'
_computing_data_reduction 'local programs'
_computing_molecular_graphics 'ORTEPIII (Burnett & Johnson, 1976) and ORTEP32 (Farrugia, 1997)'
_computing_publication_material 'SHELXL-97/2 (Sheldrick,1997)'
_computing_structure_refinement 'SHELXL-97 (Sheldrick, 1997)'
_computing_structure_solution 'SHELXS-97 (Sheldrick, 1990)'
_diffrn_ambient_temperature 293(2)
_diffrn_measured_fraction_theta_full 0.998
_diffrn_measured_fraction_theta_max 0.998
_diffrn_measurement_device_type '4-circle diffractometer'
_diffrn_measurement_method 'scintillation counter'
_diffrn_radiation_monochromator graphite
_diffrn_radiation_source 'fine-focus sealed tube'
_diffrn_radiation_type MoK\a
_diffrn_radiation_wavelength 0.71073
_diffrn_reflns_av_R_equivalents 0.0509
_diffrn_reflns_av_sigmaI/netI 0.0450
_diffrn_reflns_limit_h_max 18
_diffrn_reflns_limit_h_min -8
_diffrn_reflns_limit_k_max 18
_diffrn_reflns_limit_k_min -11
_diffrn_reflns_limit_l_max 18
_diffrn_reflns_limit_l_min 0
_diffrn_reflns_number 3750
_diffrn_reflns_theta_full 19.96
_diffrn_reflns_theta_max 19.96
_diffrn_reflns_theta_min 2.11
_diffrn_standards_interval_count 300
_diffrn_standards_number 3
_exptl_absorpt_coefficient_mu 1.741
_exptl_absorpt_correction_T_max 1.00
_exptl_absorpt_correction_T_min 0.89
_exptl_absorpt_correction_type empirical
_exptl_absorpt_process_details psicalc
_exptl_crystal_colour black
_exptl_crystal_density_diffrn 1.333
_exptl_crystal_density_meas 1.36(1)
_exptl_crystal_density_method flotation
_exptl_crystal_description 'hexagonal block'
_exptl_crystal_F_000 2994
_exptl_crystal_size_max 0.40
_exptl_crystal_size_mid 0.40
_exptl_crystal_size_min 0.40
_refine_diff_density_max 0.260
_refine_diff_density_min -0.310
_refine_diff_density_rms 0.058
_refine_ls_abs_structure_details 'Flack H D (1983), Acta Cryst. A39, 876-881'
_refine_ls_abs_structure_Flack 0.01(4)
_refine_ls_extinction_coef 0.0009(3)
_refine_ls_extinction_expression Fc^*^=kFc[1+0.001xFc^2^\l^3^/sin(2\q)]^-1/4^
_refine_ls_extinction_method SHELXL
_refine_ls_goodness_of_fit_ref 1.011
_refine_ls_hydrogen_treatment mixed
_refine_ls_matrix_type full
_refine_ls_number_parameters 190
_refine_ls_number_reflns 1255
_refine_ls_number_restraints 253
_refine_ls_restrained_S_all 0.947
_refine_ls_R_factor_all 0.0538
_refine_ls_R_factor_gt 0.0395
_refine_ls_shift/su_max 0.000
_refine_ls_shift/su_mean 0.000
_refine_ls_structure_factor_coef Fsqd
_refine_ls_weighting_details 'calc w=1/[\s^2^(Fo^2^)+(0.0670P)^2^+0.0000P] where P=(Fo^2^+2Fc^2^)/3'
_refine_ls_weighting_scheme calc
_refine_ls_wR_factor_gt 0.0927
_refine_ls_wR_factor_ref 0.0991
_reflns_number_gt 996
_reflns_number_total 1255
_reflns_threshold_expression >2sigma(I)
_cod_data_source_file ic020156v_4.cif
_cod_data_source_block R,R-7
_cod_database_code 4318549

loop_
_symmetry_equiv_pos_as_xyz
'x, y, z'
'-x+1/2, -y, z+1/2'
'-x, y+1/2, -z+1/2'
'x+1/2, -y+1/2, -z'
'z, x, y'
'z+1/2, -x+1/2, -y'
'-z+1/2, -x, y+1/2'
'-z, x+1/2, -y+1/2'
'y, z, x'
'-y, z+1/2, -x+1/2'
'y+1/2, -z+1/2, -x'
'-y+1/2, -z, x+1/2'

loop_
_atom_site_label
_atom_site_type_symbol
_atom_site_fract_x
_atom_site_fract_y
_atom_site_fract_z
_atom_site_U_iso_or_equiv
_atom_site_adp_type
_atom_site_occupancy
_atom_site_symmetry_multiplicity
_atom_site_calc_flag
_atom_site_refinement_flags
_atom_site_disorder_assembly
_atom_site_disorder_group
Cu1 Cu 0.81176(6) 0.30854(7) 0.01033(6) 0.0643(4) Uani 1 1 d . . .
Cu2 Cu 0.80562(6) 0.30562(6) 0.19438(6) 0.0714(7) Uani 1 3 d S . .
Cu3 Cu 0.92289(7) 0.42289(7) 0.07711(7) 0.0879(8) Uani 1 3 d S . .
S1 S 0.80553(15) 0.42214(13) 0.03838(12) 0.0642(8) Uani 1 1 d . . .
S2 S 0.76326(15) 0.25166(14) 0.10037(15) 0.0699(8) Uani 1 1 d . . .
Cl1 Cl 0.99322(17) 0.49322(17) 0.00678(17) 0.144(3) Uani 1 3 d S . .
N1 N 0.8259(5) 0.3365(4) -0.0910(4) 0.071(2) Uani 1 1 d U . .
H1 H 0.7855 0.3279 -0.1136 0.085 Uiso 1 1 calc R . .
N2 N 0.8479(4) 0.2151(4) -0.0230(4) 0.069(2) Uani 1 1 d U . .
H2 H 0.8908 0.2096 -0.0041 0.082 Uiso 1 1 calc R . .
C1 C 0.7944(7) 0.4548(6) -0.0526(5) 0.075(3) Uani 1 1 d U . .
C2 C 0.8395(7) 0.4107(6) -0.0967(6) 0.089(4) Uani 1 1 d U . .
H2A H 0.8335 0.4245 -0.1446 0.107 Uiso 1 1 calc R . .
H2B H 0.8874 0.4193 -0.0843 0.107 Uiso 1 1 calc R . .
C3 C 0.8768(6) 0.2890(6) -0.1181(5) 0.083(3) Uani 1 1 d U . .
H3 H 0.9210 0.2996 -0.0956 0.100 Uiso 1 1 calc R . .
C4 C 0.8879(6) 0.2964(7) -0.1994(6) 0.103(4) Uani 1 1 d U . .
H4A H 0.8440 0.2909 -0.2233 0.124 Uiso 1 1 calc R . .
H4B H 0.9062 0.3419 -0.2102 0.124 Uiso 1 1 calc R . .
C5 C 0.9386(7) 0.2407(9) -0.2230(7) 0.123(5) Uani 1 1 d U . .
H5A H 0.9453 0.2448 -0.2726 0.148 Uiso 1 1 calc R . .
H5B H 0.9829 0.2488 -0.2009 0.148 Uiso 1 1 calc R . .
C6 C 0.9152(8) 0.1686(9) -0.2067(7) 0.132(5) Uani 1 1 d U . .
H6A H 0.9496 0.1356 -0.2224 0.158 Uiso 1 1 calc R . .
H6B H 0.8720 0.1589 -0.2305 0.158 Uiso 1 1 calc R . .
C7 C 0.9045(7) 0.1610(8) -0.1254(6) 0.114(4) Uani 1 1 d U . .
H7A H 0.8850 0.1159 -0.1152 0.137 Uiso 1 1 calc R . .
H7B H 0.9490 0.1643 -0.1023 0.137 Uiso 1 1 calc R . .
C8 C 0.8573(6) 0.2161(6) -0.0983(6) 0.077(3) Uani 1 1 d U . .
H8 H 0.8117 0.2074 -0.1187 0.092 Uiso 1 1 calc R . .
C9 C 0.8046(6) 0.1578(5) 0.0038(6) 0.084(3) Uani 1 1 d U . .
H9A H 0.8261 0.1139 -0.0080 0.101 Uiso 1 1 calc R . .
H9B H 0.7596 0.1594 -0.0184 0.101 Uiso 1 1 calc R . .
C10 C 0.7952(6) 0.1620(5) 0.0825(6) 0.079(3) Uani 1 1 d U . .
C11 C 0.7180(6) 0.4483(6) -0.0715(6) 0.100(4) Uani 1 1 d U . .
H11A H 0.6910 0.4775 -0.0417 0.150 Uiso 1 1 calc R . .
H11B H 0.7036 0.4010 -0.0660 0.150 Uiso 1 1 calc R . .
H11C H 0.7114 0.4622 -0.1188 0.150 Uiso 1 1 calc R . .
C12 C 0.8175(8) 0.5291(5) -0.0552(5) 0.103(4) Uani 1 1 d U . .
H12A H 0.7878 0.5568 -0.0265 0.154 Uiso 1 1 calc R . .
H12B H 0.8153 0.5456 -0.1020 0.154 Uiso 1 1 calc R . .
H12C H 0.8643 0.5325 -0.0386 0.154 Uiso 1 1 calc R . .
C13 C 0.8607(6) 0.1454(5) 0.1212(6) 0.084(4) Uani 1 1 d U . .
H13A H 0.8528 0.1504 0.1700 0.126 Uiso 1 1 calc R . .
H13B H 0.8967 0.1765 0.1069 0.126 Uiso 1 1 calc R . .
H13C H 0.8743 0.0986 0.1114 0.126 Uiso 1 1 calc R . .
C14 C 0.7403(6) 0.1113(6) 0.1019(7) 0.107(4) Uani 1 1 d U . .
H14A H 0.7320 0.1138 0.1508 0.161 Uiso 1 1 calc R . .
H14B H 0.7552 0.0654 0.0899 0.161 Uiso 1 1 calc R . .
H14C H 0.6984 0.1220 0.0774 0.161 Uiso 1 1 calc R . .
Cl2A Cl 0.69777(15) 0.30223(15) -0.19777(15) 0.065(3) Uani 0.86(2) 3 d SP . .
Cl2B Cl 0.709(3) 0.273(3) -0.145(3) 0.06(2) Uiso 0.047(7) 1 d P . .
O1A O 0.0050 0.0050 0.0050 0.350 Uiso 0.50 3 d SPU A 1
C15A C -0.0330 -0.0330 -0.0330 0.326 Uiso 0.50 3 d SPU A 1
C16A C -0.0092 -0.0305 -0.0949 0.299 Uiso 0.17 1 d PU A 1
N3B N 0.0055 0.0055 0.0055 0.346 Uiso 0.50 3 d SPDU B 2
C15B C -0.0265 -0.0265 -0.0265 0.325 Uiso 0.50 3 d SPU B 2
C16B C -0.0390 -0.0565 -0.0977 0.305 Uiso 0.17 1 d PDU B 2
O2A O 0.0965 0.5965 -0.0965 0.524 Uiso 1 3 d SU . .
C17A C 0.0873 0.5251 -0.1348 0.470 Uiso 0.67 1 d PU . .
C18A C 0.0245 0.4988 -0.1527 0.424 Uiso 0.67 1 d PU C .
O3WA O 0.1984 0.3016 -0.3016 0.366 Uiso 0.50 3 d SP . .
O4A O 0.0796 0.4599 -0.2582 0.400 Uiso 0.33 1 d PU C 1
C21A C 0.0490 0.4399 -0.2013 0.292 Uiso 0.33 1 d PU C 1
C22A C 0.0212 0.4953 -0.1577 0.412 Uiso 0.33 1 d PU C 1
O4B O 0.0634 0.4575 -0.2768 0.473 Uiso 0.33 1 d PU D 2
C21B C 0.0298 0.4103 -0.2463 0.243 Uiso 0.33 1 d PU D 2
C22B C 0.1002 0.3659 -0.2460 0.269 Uiso 0.33 1 d PU D 2

loop_
_atom_site_aniso_label
_atom_site_aniso_U_11
_atom_site_aniso_U_22
_atom_site_aniso_U_33
_atom_site_aniso_U_23
_atom_site_aniso_U_13
_atom_site_aniso_U_12
Cu1 0.0725(9) 0.0616(8) 0.0589(8) -0.0066(7) -0.0036(7) 0.0075(8)
Cu2 0.0714(7) 0.0714(7) 0.0714(7) 0.0043(8) 0.0043(8) -0.0043(8)
Cu3 0.0879(8) 0.0879(8) 0.0879(8) 0.0078(9) 0.0078(9) -0.0078(9)
S1 0.0810(18) 0.0609(16) 0.0507(14) 0.0012(13) 0.0037(16) 0.0021(16)
S2 0.0703(18) 0.0597(17) 0.0796(19) -0.0002(16) -0.0016(16) -0.0014(15)
Cl1 0.144(3) 0.144(3) 0.144(3) 0.042(2) 0.042(2) -0.042(2)
N1 0.077(6) 0.082(6) 0.054(5) -0.011(5) 0.008(5) 0.015(5)
N2 0.062(5) 0.072(6) 0.072(6) -0.016(5) -0.015(5) 0.014(5)
C1 0.109(9) 0.067(7) 0.048(6) -0.007(6) 0.009(7) 0.009(7)
C2 0.120(9) 0.087(8) 0.060(7) 0.024(7) 0.011(7) -0.001(7)
C3 0.078(7) 0.112(9) 0.061(7) -0.014(7) 0.002(6) 0.016(7)
C4 0.098(9) 0.136(10) 0.076(7) -0.023(8) 0.013(7) 0.020(8)
C5 0.088(9) 0.178(13) 0.103(9) -0.033(10) 0.019(8) 0.016(10)
C6 0.116(11) 0.168(12) 0.112(10) -0.041(11) -0.008(9) 0.043(10)
C7 0.099(9) 0.147(11) 0.096(9) -0.031(8) -0.004(8) 0.048(9)
C8 0.068(7) 0.086(8) 0.076(7) -0.021(6) -0.005(6) 0.027(6)
C9 0.074(7) 0.061(7) 0.118(9) -0.022(7) -0.023(7) 0.001(6)
C10 0.081(8) 0.059(6) 0.097(8) 0.002(6) -0.008(7) 0.004(6)
C11 0.119(10) 0.100(9) 0.081(7) -0.009(7) -0.025(8) 0.045(8)
C12 0.186(13) 0.075(8) 0.048(6) 0.009(6) 0.016(8) -0.002(9)
C13 0.089(8) 0.061(7) 0.103(9) 0.001(7) -0.021(8) 0.007(7)
C14 0.096(9) 0.064(7) 0.163(13) 0.011(9) -0.017(9) -0.020(7)
Cl2A 0.065(3) 0.065(3) 0.065(3) -0.0024(19) 0.0024(19) 0.0024(19)

loop_
_atom_type_symbol
_atom_type_description
_atom_type_scat_dispersion_real
_atom_type_scat_dispersion_imag
_atom_type_scat_source
Cu Cu 0.3201 1.2651 'International Tables Vol C Tables 4.2.6.8 and 6.1.1.4'
Cl Cl 0.1484 0.1585 'International Tables Vol C Tables 4.2.6.8 and 6.1.1.4'
S S 0.1246 0.1234 'International Tables Vol C Tables 4.2.6.8 and 6.1.1.4'
O O 0.0106 0.0060 'International Tables Vol C Tables 4.2.6.8 and 6.1.1.4'
N N 0.0061 0.0033 'International Tables Vol C Tables 4.2.6.8 and 6.1.1.4'
C C 0.0033 0.0016 'International Tables Vol C Tables 4.2.6.8 and 6.1.1.4'
H H 0.0000 0.0000 'International Tables Vol C Tables 4.2.6.8 and 6.1.1.4'

loop_
_geom_angle_atom_site_label_1
_geom_angle_atom_site_label_2
_geom_angle_atom_site_label_3
_geom_angle
_geom_angle_site_symmetry_1
_geom_angle_site_symmetry_3
_geom_angle_publ_flag
N2 Cu1 N1 83.4(3) . . ?
N2 Cu1 S2 87.4(3) . . ?
N1 Cu1 S2 156.7(3) . . ?
N2 Cu1 S1 162.1(3) . . ?
N1 Cu1 S1 88.9(2) . . ?
S2 Cu1 S1 105.36(11) . . ?
S2 Cu2 S2 119.987(3) 8_645 . ?
S2 Cu2 S2 119.987(3) 8_645 11_556 ?
S2 Cu2 S2 119.987(4) . 11_556 ?
Cl1 Cu3 S1 111.77(8) . 11_556 ?
Cl1 Cu3 S1 111.77(8) . . ?
S1 Cu3 S1 107.08(9) 11_556 . ?
Cl1 Cu3 S1 111.77(8) . 8_645 ?
S1 Cu3 S1 107.08(9) 11_556 8_645 ?
S1 Cu3 S1 107.08(9) . 8_645 ?
C1 S1 Cu1 96.2(3) . . ?
C1 S1 Cu3 113.6(4) . . ?
Cu1 S1 Cu3 91.75(10) . . ?
C10 S2 Cu2 117.3(4) . . ?
C10 S2 Cu1 99.9(4) . . ?
Cu2 S2 Cu1 104.21(13) . . ?
C3 N1 C2 118.3(9) . . ?
C3 N1 Cu1 105.7(6) . . ?
C2 N1 Cu1 110.8(6) . . ?
C8 N2 C9 115.3(9) . . ?
C8 N2 Cu1 110.1(6) . . ?
C9 N2 Cu1 110.9(6) . . ?
C2 C1 C12 110.7(10) . . ?
C2 C1 C11 112.5(9) . . ?
C12 C1 C11 111.1(11) . . ?
C2 C1 S1 106.0(8) . . ?
C12 C1 S1 108.5(7) . . ?
C11 C1 S1 107.9(8) . . ?
N1 C2 C1 114.4(9) . . ?
N1 C3 C8 109.4(9) . . ?
N1 C3 C4 113.2(9) . . ?
C8 C3 C4 111.6(10) . . ?
C5 C4 C3 108.5(10) . . ?
C6 C5 C4 113.6(12) . . ?
C5 C6 C7 109.4(13) . . ?
C8 C7 C6 111.0(11) . . ?
N2 C8 C7 114.3(9) . . ?
N2 C8 C3 107.2(9) . . ?
C7 C8 C3 115.1(11) . . ?
N2 C9 C10 112.0(9) . . ?
C14 C10 C13 109.4(10) . . ?
C14 C10 C9 107.4(10) . . ?
C13 C10 C9 112.4(10) . . ?
C14 C10 S2 109.2(8) . . ?
C13 C10 S2 112.5(8) . . ?
C9 C10 S2 105.7(7) . . ?
Cl2B Cl2A Cl2B 118.4(11) 10_655 7_564 ?
Cl2B Cl2A Cl2B 118.4(11) 10_655 . ?
Cl2B Cl2A Cl2B 118.4(11) 7_564 . ?
Cl2A Cl2B Cl2B 30.8(5) . 7_564 ?
Cl2A Cl2B Cl2B 30.8(5) . 10_655 ?
Cl2B Cl2B Cl2B 60.000(4) 7_564 10_655 ?
O1A C15A C16A 108.1 . 9 ?
O1A C15A C16A 108.1 . . ?
C16A C15A C16A 110.8 9 . ?
O1A C15A C16A 108.1 . 5 ?
C16A C15A C16A 110.8 9 5 ?
C16A C15A C16A 110.8 . 5 ?
N3B C15B C16B 147.0 . 9 ?
N3B C15B C16B 147.0 . . ?
C16B C15B C16B 56.3 9 . ?
N3B C15B C16B 147.0 . 5 ?
C16B C15B C16B 56.3 9 5 ?
C16B C15B C16B 56.3 . 5 ?
C16B C16B C16B 60.0 9 5 ?
C16B C16B C15B 61.9 9 . ?
C16B C16B C15B 61.9 5 . ?
C17A O2A C17A 111.5 . 11_455 ?
C17A O2A C17A 111.465(1) . 8 ?
C17A O2A C17A 111.5 11_455 8 ?
C18A C17A C22A 3.2 . . ?
C18A C17A O2A 123.1 . . ?
C22A C17A O2A 125.6 . . ?
C17A C18A C21A 98.9 . . ?
O4A C21A C22A 115.8 . . ?
O4A C21A C18A 115.6 . . ?
C22A C21A C18A 4.0 . . ?
C21A C22A C17A 98.0 . . ?
O4B C21B C22B 87.3 . . ?

loop_
_geom_bond_atom_site_label_1
_geom_bond_atom_site_label_2
_geom_bond_distance
_geom_bond_site_symmetry_2
_geom_bond_publ_flag
Cu1 N2 2.040(8) . ?
Cu1 N1 2.048(8) . ?
Cu1 S2 2.260(3) . ?
Cu1 S1 2.263(3) . ?
Cu2 S2 2.247(3) 8_645 ?
Cu2 S2 2.247(3) . ?
Cu2 S2 2.247(3) 11_556 ?
Cu3 Cl1 2.352(6) . ?
Cu3 S1 2.387(3) 11_556 ?
Cu3 S1 2.387(3) . ?
Cu3 S1 2.387(3) 8_645 ?
S1 C1 1.879(10) . ?
S2 C10 1.870(11) . ?
N1 C3 1.442(12) . ?
N1 C2 1.462(13) . ?
N2 C8 1.466(13) . ?
N2 C9 1.481(13) . ?
C1 C2 1.487(15) . ?
C1 C12 1.504(14) . ?
C1 C11 1.524(16) . ?
C3 C8 1.506(15) . ?
C3 C4 1.591(14) . ?
C4 C5 1.524(15) . ?
C5 C6 1.50(2) . ?
C6 C7 1.590(17) . ?
C7 C8 1.495(14) . ?
C9 C10 1.533(16) . ?
C10 C14 1.491(14) . ?
C10 C13 1.505(14) . ?
Cl2A Cl2B 1.19(7) 10_655 ?
Cl2A Cl2B 1.19(7) 7_564 ?
Cl2A Cl2B 1.19(7) . ?
Cl2B Cl2B 2.04(12) 7_564 ?
Cl2B Cl2B 2.04(12) 10_655 ?
O1A C15A 1.26964(13) . ?
C15A C16A 1.28176(14) 9 ?
C15A C16A 1.28176(13) . ?
C15A C16A 1.28176(14) 5 ?
N3B C15B 1.07062(11) . ?
C15B C16B 1.51250(16) 9 ?
C15B C16B 1.51250(16) . ?
C15B C16B 1.51250(16) 5 ?
C16B C16B 1.42651(15) 9 ?
C16B C16B 1.42651(15) 5 ?
O2A C17A 1.57527(15) . ?
O2A C17A 1.57533(17) 11_455 ?
O2A C17A 1.57542(16) 8 ?
C17A C18A 1.35969(14) . ?
C17A C22A 1.46877(15) . ?
C18A C21A 1.54822(17) . ?
O4A C21A 1.30512(13) . ?
C21A C22A 1.46249(16) . ?
O4B C21B 1.26415(12) . ?
C21B C22B 1.60666(17) . ?

loop_
_geom_torsion_atom_site_label_1
_geom_torsion_atom_site_label_2
_geom_torsion_atom_site_label_3
_geom_torsion_atom_site_label_4
_geom_torsion
_geom_torsion_site_symmetry_1
_geom_torsion_site_symmetry_2
_geom_torsion_site_symmetry_3
_geom_torsion_site_symmetry_4
_geom_torsion_publ_flag
N2 Cu1 S1 C1 78.4(9) . . . . ?
N1 Cu1 S1 C1 14.1(5) . . . . ?
S2 Cu1 S1 C1 -147.3(4) . . . . ?
N2 Cu1 S1 Cu3 -35.5(8) . . . . ?
N1 Cu1 S1 Cu3 -99.9(3) . . . . ?
S2 Cu1 S1 Cu3 98.79(12) . . . . ?
Cl1 Cu3 S1 C1 16.6(4) . . . . ?
S1 Cu3 S1 C1 139.3(4) 11_556 . . . ?
S1 Cu3 S1 C1 -106.1(4) 8_645 . . . ?
Cl1 Cu3 S1 Cu1 114.13(6) . . . . ?
S1 Cu3 S1 Cu1 -123.15(7) 11_556 . . . ?
S1 Cu3 S1 Cu1 -8.59(14) 8_645 . . . ?
S2 Cu2 S2 C10 14.0(5) 8_645 . . . ?
S2 Cu2 S2 C10 -163.7(4) 11_556 . . . ?
S2 Cu2 S2 Cu1 -95.21(18) 8_645 . . . ?
S2 Cu2 S2 Cu1 87.05(19) 11_556 . . . ?
N2 Cu1 S2 C10 3.1(5) . . . . ?
N1 Cu1 S2 C10 69.8(8) . . . . ?
S1 Cu1 S2 C10 -164.2(4) . . . . ?
N2 Cu1 S2 Cu2 124.7(2) . . . . ?
N1 Cu1 S2 Cu2 -168.5(6) . . . . ?
S1 Cu1 S2 Cu2 -42.55(14) . . . . ?
N2 Cu1 N1 C3 -23.1(7) . . . . ?
S2 Cu1 N1 C3 -90.6(9) . . . . ?
S1 Cu1 N1 C3 140.7(7) . . . . ?
N2 Cu1 N1 C2 -152.4(8) . . . . ?
S2 Cu1 N1 C2 140.1(7) . . . . ?
S1 Cu1 N1 C2 11.4(7) . . . . ?
N1 Cu1 N2 C8 -5.4(7) . . . . ?
S2 Cu1 N2 C8 153.1(7) . . . . ?
S1 Cu1 N2 C8 -70.6(11) . . . . ?
N1 Cu1 N2 C9 -134.2(7) . . . . ?
S2 Cu1 N2 C9 24.3(6) . . . . ?
S1 Cu1 N2 C9 160.6(7) . . . . ?
Cu1 S1 C1 C2 -38.0(8) . . . . ?
Cu3 S1 C1 C2 56.7(8) . . . . ?
Cu1 S1 C1 C12 -156.9(9) . . . . ?
Cu3 S1 C1 C12 -62.2(10) . . . . ?
Cu1 S1 C1 C11 82.7(7) . . . . ?
Cu3 S1 C1 C11 177.4(6) . . . . ?
C3 N1 C2 C1 -165.3(9) . . . . ?
Cu1 N1 C2 C1 -43.1(12) . . . . ?
C12 C1 C2 N1 173.1(10) . . . . ?
C11 C1 C2 N1 -62.0(12) . . . . ?
S1 C1 C2 N1 55.7(12) . . . . ?
C2 N1 C3 C8 172.4(9) . . . . ?
Cu1 N1 C3 C8 47.7(10) . . . . ?
C2 N1 C3 C4 -62.6(13) . . . . ?
Cu1 N1 C3 C4 172.7(8) . . . . ?
N1 C3 C4 C5 -176.1(11) . . . . ?
C8 C3 C4 C5 -52.2(14) . . . . ?
C3 C4 C5 C6 58.2(16) . . . . ?
C4 C5 C6 C7 -58.9(16) . . . . ?
C5 C6 C7 C8 53.5(17) . . . . ?
C9 N2 C8 C7 -73.0(13) . . . . ?
Cu1 N2 C8 C7 160.6(9) . . . . ?
C9 N2 C8 C3 158.2(9) . . . . ?
Cu1 N2 C8 C3 31.8(10) . . . . ?
C6 C7 C8 N2 -176.7(12) . . . . ?
C6 C7 C8 C3 -52.0(16) . . . . ?
N1 C3 C8 N2 -53.7(11) . . . . ?
C4 C3 C8 N2 -179.7(9) . . . . ?
N1 C3 C8 C7 177.9(9) . . . . ?
C4 C3 C8 C7 51.9(14) . . . . ?
C8 N2 C9 C10 -177.8(9) . . . . ?
Cu1 N2 C9 C10 -51.9(10) . . . . ?
N2 C9 C10 C14 169.0(9) . . . . ?
N2 C9 C10 C13 -70.6(11) . . . . ?
N2 C9 C10 S2 52.6(11) . . . . ?
Cu2 S2 C10 C14 104.5(9) . . . . ?
Cu1 S2 C10 C14 -143.8(8) . . . . ?
Cu2 S2 C10 C13 -17.2(10) . . . . ?
Cu1 S2 C10 C13 94.5(8) . . . . ?
Cu2 S2 C10 C9 -140.3(7) . . . . ?
Cu1 S2 C10 C9 -28.5(8) . . . . ?
Cl2B Cl2A Cl2B Cl2B 155(8) 10_655 . . 7_564 ?
Cl2B Cl2A Cl2B Cl2B -155(8) 7_564 . . 10_655 ?
N3B C15B C16B C16B 145.5 . . . 9 ?
C16B C15B C16B C16B -69.1 5 . . 9 ?
N3B C15B C16B C16B -145.5 . . . 5 ?
C16B C15B C16B C16B 69.1 9 . . 5 ?
C17A O2A C17A C18A -4.4 11_455 . . . ?
C17A O2A C17A C18A 120.8 8 . . . ?
C17A O2A C17A C22A -2.0 11_455 . . . ?
C17A O2A C17A C22A 123.3 8 . . . ?
C22A C17A C18A C21A 25.991(6) . . . . ?
O2A C17A C18A C21A 167.8 . . . . ?
C17A C18A C21A O4A -65.7 . . . . ?
C17A C18A C21A C22A -159.135(5) . . . . ?
O4A C21A C22A C17A -69.2 . . . . ?
C18A C21A C22A C17A 19.207(4) . . . . ?
C18A C17A C22A C21A -152.426(7) . . . . ?
O2A C17A C22A C21A 168.0 . . . . ?
